data_1516159
loop_
_publ_author_name
'Bushuyev, Oleksandr S.'
'Corkery, T. Christopher'
'Barrett, Christopher J.'
'Fri\<s\<ci\'c, Tomislav'

_publ_section_title
;
 Photo-mechanical azobenzene cocrystals and in situ X-ray diffraction
 monitoring of their optically-induced crystal-to-crystal isomerisation
;
_journal_issue 8
_journal_name_full 'Chemical Science'
_journal_page_first 3158
_journal_paper_doi 10.1039/c4sc00987h
_journal_volume 5
_journal_year 2014
_chemical_formula_moiety 'C12 N2 Br2 F8, C10 H8 N4'
_chemical_formula_sum 'C22 H8 Br2 F8 N6'
_chemical_formula_weight 668.16
_chemical_name_common cis-dibromooctafluoroazobenzene:azopyridine
_chemical_name_systematic
; 
 ? 
;
_space_group_IT_number 15
_symmetry_cell_setting monoclinic
_symmetry_space_group_name_Hall '-C 2yc'
_symmetry_space_group_name_H-M 'C 1 2/c 1'
_atom_sites_solution_hydrogens geom
_atom_sites_solution_primary direct
_atom_sites_solution_secondary difmap
_audit_creation_method SHELXL-97
_cell_angle_alpha 90.00
_cell_angle_beta 90.5290(10)
_cell_angle_gamma 90.00
_cell_formula_units_Z 4
_cell_length_a 36.953(4)
_cell_length_b 5.2778(6)
_cell_length_c 11.5441(12)
_cell_measurement_reflns_used 4212
_cell_measurement_temperature 150(2)
_cell_measurement_theta_max 25.94
_cell_measurement_theta_min 3.31
_cell_volume 2251.4(4)
_computing_cell_refinement 'Bruker SAINT'
_computing_data_collection 'Bruker APEX2'
_computing_data_reduction 'Bruker SAINT'
_computing_molecular_graphics 'Bruker SHELXTL'
_computing_publication_material 'Bruker SHELXTL'
_computing_structure_refinement 'SHELXL-97 (Sheldrick, 2008)'
_computing_structure_solution 'SHELXS-97 (Sheldrick, 2008)'
_diffrn_ambient_temperature 150(2)
_diffrn_measured_fraction_theta_full 0.997
_diffrn_measured_fraction_theta_max 0.994
_diffrn_measurement_device_type 'Bruker APEX-II CCD'
_diffrn_measurement_method '\f and \w scans'
_diffrn_radiation_monochromator graphite
_diffrn_radiation_source 'fine-focus sealed tube'
_diffrn_radiation_type MoK\a
_diffrn_radiation_wavelength 0.71073
_diffrn_reflns_av_R_equivalents 0.0328
_diffrn_reflns_av_sigmaI/netI 0.0262
_diffrn_reflns_limit_h_max 46
_diffrn_reflns_limit_h_min -46
_diffrn_reflns_limit_k_max 6
_diffrn_reflns_limit_k_min -6
_diffrn_reflns_limit_l_max 14
_diffrn_reflns_limit_l_min -14
_diffrn_reflns_number 11741
_diffrn_reflns_theta_full 25.00
_diffrn_reflns_theta_max 26.73
_diffrn_reflns_theta_min 2.20
_exptl_absorpt_coefficient_mu 3.693
_exptl_absorpt_correction_T_max 0.6782
_exptl_absorpt_correction_T_min 0.2061
_exptl_absorpt_correction_type multi-scan
_exptl_absorpt_process_details SADABS
_exptl_crystal_colour orange
_exptl_crystal_density_diffrn 1.971
_exptl_crystal_density_method 'not measured'
_exptl_crystal_description Plate
_exptl_crystal_F_000 1296
_exptl_crystal_size_max 0.62
_exptl_crystal_size_mid 0.28
_exptl_crystal_size_min 0.11
_refine_diff_density_max 0.639
_refine_diff_density_min -0.351
_refine_diff_density_rms 0.058
_refine_ls_extinction_method none
_refine_ls_goodness_of_fit_ref 1.051
_refine_ls_hydrogen_treatment constr
_refine_ls_matrix_type full
_refine_ls_number_parameters 172
_refine_ls_number_reflns 2385
_refine_ls_number_restraints 0
_refine_ls_restrained_S_all 1.051
_refine_ls_R_factor_all 0.0378
_refine_ls_R_factor_gt 0.0270
_refine_ls_shift/su_max 0.000
_refine_ls_shift/su_mean 0.000
_refine_ls_structure_factor_coef Fsqd
_refine_ls_weighting_details 'calc w=1/[\s^2^(Fo^2^)+(0.0325P)^2^+2.3945P] where P=(Fo^2^+2Fc^2^)/3'
_refine_ls_weighting_scheme calc
_refine_ls_wR_factor_gt 0.0651
_refine_ls_wR_factor_ref 0.0700
_reflns_number_gt 1950
_reflns_number_total 2385
_reflns_threshold_expression >2sigma(I)
_cod_data_source_file c4sc00987h6.cif
_cod_data_source_block (cis-1)(trans-ape)
_cod_depositor_comments
;
The following automatic conversions were performed:

'_symmetry_cell_setting' value 'Monoclinic' changed to 'monoclinic'
according to
/usr/data/users/saulius/crontab/automatic-downloads/rss-feeds/RSC/lib/dictionaries/cif_core.dic
dictionary named 'cif_core.dic' version 2.4.2 from 2011-04-26.

Automatic conversion script
Id: cif_fix_values 2281 2013-09-26 08:29:07Z andrius 

 Adding full bibliography for 1516158--1516167.cif.
;
_cod_original_cell_volume 2251.3(4)
_cod_original_sg_symbol_H-M C2/c
_cod_database_code 1516159

loop_
_symmetry_equiv_pos_as_xyz
'x, y, z'
'-x, y, -z+1/2'
'x+1/2, y+1/2, z'
'-x+1/2, y+1/2, -z+1/2'
'-x, -y, -z'
'x, -y, z-1/2'
'-x+1/2, -y+1/2, -z'
'x+1/2, -y+1/2, z-1/2'

loop_
_atom_site_label
_atom_site_type_symbol
_atom_site_fract_x
_atom_site_fract_y
_atom_site_fract_z
_atom_site_U_iso_or_equiv
_atom_site_adp_type
_atom_site_occupancy
_atom_site_symmetry_multiplicity
_atom_site_calc_flag
_atom_site_refinement_flags
C1 C 0.40664(7) 0.7851(5) 0.2876(2) 0.0371(5) Uani 1 1 d .
C2 C 0.40948(6) 0.9462(5) 0.1943(2) 0.0340(5) Uani 1 1 d .
C3 C 0.43923(6) 0.9193(5) 0.1232(2) 0.0349(5) Uani 1 1 d .
C4 C 0.46501(7) 0.7376(5) 0.1447(2) 0.0361(6) Uani 1 1 d .
C5 C 0.46212(6) 0.5736(5) 0.2377(2) 0.0368(6) Uani 1 1 d .
C6 C 0.43204(7) 0.6010(5) 0.3083(2) 0.0396(6) Uani 1 1 d .
C7 C 0.32694(8) 0.6936(6) -0.0055(3) 0.0522(7) Uani 1 1 d .
H7 H 0.3441 0.6185 -0.0559 0.063 Uiso 1 1 calc R
C8 C 0.30656(8) 0.8891(6) -0.0474(3) 0.0533(7) Uani 1 1 d .
H8 H 0.3096 0.9477 -0.1245 0.064 Uiso 1 1 calc R
C9 C 0.28157(7) 0.9995(5) 0.0238(3) 0.0454(7) Uani 1 1 d .
C10 C 0.27829(7) 0.9088(6) 0.1357(3) 0.0488(7) Uani 1 1 d .
H10 H 0.2614 0.9813 0.1876 0.059 Uiso 1 1 calc R
C11 C 0.30016(8) 0.7109(6) 0.1697(3) 0.0476(7) Uani 1 1 d .
H11 H 0.2978 0.6487 0.2465 0.057 Uiso 1 1 calc R
N1 N 0.32444(6) 0.6012(5) 0.1015(2) 0.0467(5) Uani 1 1 d .
N2 N 0.26065(7) 1.2083(5) -0.0339(2) 0.0558(6) Uani 1 1 d .
N3 N 0.48307(6) 0.3466(4) 0.2494(2) 0.0481(6) Uani 1 1 d .
Br1 Br 0.374601(7) 1.19728(5) 0.16376(2) 0.04067(10) Uani 1 1 d .
F1 F 0.37805(4) 0.8029(4) 0.35810(14) 0.0580(5) Uani 1 1 d .
F2 F 0.44328(4) 1.0729(3) 0.03204(13) 0.0539(4) Uani 1 1 d .
F3 F 0.49270(4) 0.7143(3) 0.07112(15) 0.0533(4) Uani 1 1 d .
F4 F 0.42756(4) 0.4406(3) 0.39714(14) 0.0597(5) Uani 1 1 d .

loop_
_atom_site_aniso_label
_atom_site_aniso_U_11
_atom_site_aniso_U_22
_atom_site_aniso_U_33
_atom_site_aniso_U_23
_atom_site_aniso_U_13
_atom_site_aniso_U_12
C1 0.0321(13) 0.0419(14) 0.0374(13) -0.0007(11) 0.0007(10) -0.0061(11)
C2 0.0310(12) 0.0314(13) 0.0394(13) -0.0026(10) -0.0063(10) -0.0006(10)
C3 0.0365(13) 0.0342(13) 0.0339(12) 0.0017(11) -0.0022(10) -0.0036(11)
C4 0.0311(13) 0.0355(14) 0.0416(13) -0.0042(10) -0.0019(10) -0.0010(10)
C5 0.0326(13) 0.0289(13) 0.0487(14) -0.0019(11) -0.0111(11) -0.0031(10)
C6 0.0408(14) 0.0368(13) 0.0409(14) 0.0061(11) -0.0091(11) -0.0089(12)
C7 0.0462(17) 0.0551(18) 0.0556(17) -0.0057(15) 0.0067(13) 0.0089(14)
C8 0.0511(17) 0.0584(18) 0.0502(16) 0.0055(14) -0.0024(13) 0.0033(15)
C9 0.0371(14) 0.0366(14) 0.0623(17) 0.0006(13) -0.0158(12) 0.0000(11)
C10 0.0328(14) 0.0520(17) 0.0615(18) -0.0150(15) 0.0031(12) 0.0061(13)
C11 0.0418(15) 0.0509(17) 0.0500(16) 0.0033(13) -0.0012(12) -0.0021(13)
N1 0.0417(13) 0.0397(12) 0.0586(15) 0.0011(11) -0.0023(11) 0.0080(11)
N2 0.0479(15) 0.0635(17) 0.0563(16) -0.0132(13) 0.0063(11) -0.0101(13)
N3 0.0417(12) 0.0275(12) 0.0750(16) 0.0006(10) -0.0132(12) -0.0009(9)
Br1 0.03524(15) 0.03727(16) 0.04938(17) -0.00310(12) -0.00536(10) 0.00385(11)
F1 0.0463(10) 0.0768(13) 0.0513(9) 0.0097(9) 0.0143(8) 0.0037(9)
F2 0.0507(9) 0.0607(11) 0.0504(9) 0.0219(8) 0.0076(7) 0.0077(8)
F3 0.0404(9) 0.0655(11) 0.0542(9) 0.0010(8) 0.0099(7) 0.0113(8)
F4 0.0584(10) 0.0591(11) 0.0614(10) 0.0272(9) -0.0044(8) -0.0067(9)

loop_
_atom_type_symbol
_atom_type_description
_atom_type_scat_dispersion_real
_atom_type_scat_dispersion_imag
_atom_type_scat_source
C C 0.0033 0.0016 'International Tables Vol C Tables 4.2.6.8 and 6.1.1.4'
H H 0.0000 0.0000 'International Tables Vol C Tables 4.2.6.8 and 6.1.1.4'
N N 0.0061 0.0033 'International Tables Vol C Tables 4.2.6.8 and 6.1.1.4'
F F 0.0171 0.0103 'International Tables Vol C Tables 4.2.6.8 and 6.1.1.4'
Br Br -0.2901 2.4595 'International Tables Vol C Tables 4.2.6.8 and 6.1.1.4'

loop_
_geom_angle_atom_site_label_1
_geom_angle_atom_site_label_2
_geom_angle_atom_site_label_3
_geom_angle
_geom_angle_site_symmetry_1
F1 C1 C6 119.0(2) .
F1 C1 C2 119.8(2) .
C6 C1 C2 121.2(2) .
C1 C2 C3 117.8(2) .
C1 C2 Br1 121.66(19) .
C3 C2 Br1 120.50(19) .
F2 C3 C4 118.9(2) .
F2 C3 C2 120.0(2) .
C4 C3 C2 121.1(2) .
F3 C4 C3 118.8(2) .
F3 C4 C5 119.9(2) .
C3 C4 C5 121.3(2) .
C4 C5 C6 117.2(2) .
C4 C5 N3 123.4(2) .
C6 C5 N3 117.8(2) .
F4 C6 C1 119.5(2) .
F4 C6 C5 119.1(2) .
C1 C6 C5 121.4(2) .
N1 C7 C8 124.3(3) .
C7 C8 C9 118.8(3) .
C8 C9 C10 118.5(3) .
C8 C9 N2 113.2(3) .
C10 C9 N2 128.3(3) .
C11 C10 C9 118.2(3) .
N1 C11 C10 124.0(3) .
C11 N1 C7 116.2(2) .
N2 N2 C9 108.6(3) 7_575
N3 N3 C5 122.74(14) 2_655

loop_
_geom_bond_atom_site_label_1
_geom_bond_atom_site_label_2
_geom_bond_distance
_geom_bond_site_symmetry_2
C1 F1 1.343(3) .
C1 C6 1.371(4) .
C1 C2 1.377(3) .
C2 C3 1.386(3) .
C2 Br1 1.879(2) .
C3 F2 1.337(3) .
C3 C4 1.373(4) .
C4 F3 1.342(3) .
C4 C5 1.384(4) .
C5 C6 1.392(4) .
C5 N3 1.432(3) .
C6 F4 1.341(3) .
C7 N1 1.332(4) .
C7 C8 1.363(4) .
C8 C9 1.372(4) .
C9 C10 1.383(4) .
C9 N2 1.498(4) .
C10 C11 1.376(4) .
C11 N1 1.331(4) .
N2 N2 1.198(5) 7_575
N3 N3 1.251(5) 2_655
